data_4034037
loop_
_publ_author_name
'Tang, Lin'
'Yang, Zhen'
'Jiao, Jingchao'
'Cui, Ying'
'Zou, Guodong'
'Zhou, Qiuju'
'Zhou, Yuqiang'
'Rao, Weihao'
'Ma, Xiantao'

_publ_section_title
;
 Chemoselective Mono- and Difluorination of 1,3-Dicarbonyl Compounds.
;
_journal_issue 16
_journal_name_full 'The Journal of organic chemistry'
_journal_page_first 10449
_journal_page_last 10458
_journal_paper_doi 10.1021/acs.joc.9b01808
_journal_volume 84
_journal_year 2019
_chemical_formula_moiety 'C10 H9 Cl F N O2'
_chemical_formula_sum 'C10 H9 Cl F N O2'
_chemical_formula_weight 229.63
_space_group_crystal_system triclinic
_space_group_IT_number 2
_space_group_name_Hall '-P 1'
_space_group_name_H-M_alt 'P -1'
_atom_sites_solution_hydrogens geom
_audit_creation_method SHELXL-2016/6
_cell_angle_alpha 84.496(5)
_cell_angle_beta 87.781(5)
_cell_angle_gamma 89.350(5)
_cell_formula_units_Z 2
_cell_length_a 4.6067(6)
_cell_length_b 9.4142(12)
_cell_length_c 11.9555(15)
_cell_measurement_reflns_used 6687
_cell_measurement_temperature 296(2)
_cell_measurement_theta_max 26.43
_cell_measurement_theta_min 2.64
_cell_volume 515.70(11)
_computing_cell_refinement 'APEX3 (Bruker, 2016)'
_computing_data_collection 'APEX3 (Bruker, 2016)'
_computing_data_reduction 'APEX3 (Bruker, 2016)'
_computing_molecular_graphics 'DIAMOND. Version 3.2k. Crystal Impact'
_computing_publication_material 'Windows Word 2010'
_computing_structure_refinement 'SHELXL-2016/6 (Sheldrick, 2016)'
_computing_structure_solution 'SHELXT 2018/2 (Sheldrick, 2018)'
_diffrn_ambient_temperature 296(2)
_diffrn_measured_fraction_theta_full 0.989
_diffrn_measured_fraction_theta_max 0.990
_diffrn_measurement_device_type 'Bruker D8 QUEST ECO'
_diffrn_radiation_type MoK\a
_diffrn_radiation_wavelength 0.71073
_diffrn_reflns_av_R_equivalents 0.0192
_diffrn_reflns_av_unetI/netI 0.0160
_diffrn_reflns_Laue_measured_fraction_full 0.989
_diffrn_reflns_Laue_measured_fraction_max 0.990
_diffrn_reflns_limit_h_max 5
_diffrn_reflns_limit_h_min -5
_diffrn_reflns_limit_k_max 11
_diffrn_reflns_limit_k_min -11
_diffrn_reflns_limit_l_max 14
_diffrn_reflns_limit_l_min -14
_diffrn_reflns_number 10131
_diffrn_reflns_point_group_measured_fraction_full 0.989
_diffrn_reflns_point_group_measured_fraction_max 0.990
_diffrn_reflns_theta_full 25.242
_diffrn_reflns_theta_max 26.000
_diffrn_reflns_theta_min 2.173
_exptl_absorpt_coefficient_mu 0.363
_exptl_absorpt_correction_T_max 0.7454
_exptl_absorpt_correction_T_min 0.6935
_exptl_absorpt_correction_type multi-scan
_exptl_absorpt_process_details
;
 SADABS 2016/2: Krause, L., Herbst-Irmer, R., Sheldrick G.M. & Stalke D.,
 J. Appl. Cryst. 48 (2015) 3-10
;
_exptl_crystal_colour colourless
_exptl_crystal_density_diffrn 1.479
_exptl_crystal_description block
_exptl_crystal_F_000 236
_exptl_crystal_size_max 0.13
_exptl_crystal_size_mid 0.12
_exptl_crystal_size_min 0.12
_refine_diff_density_max 0.185
_refine_diff_density_min -0.284
_refine_diff_density_rms 0.032
_refine_ls_extinction_method none
_refine_ls_goodness_of_fit_ref 1.070
_refine_ls_hydrogen_treatment constr
_refine_ls_matrix_type full
_refine_ls_number_parameters 137
_refine_ls_number_reflns 2010
_refine_ls_number_restraints 0
_refine_ls_restrained_S_all 1.070
_refine_ls_R_factor_all 0.0405
_refine_ls_R_factor_gt 0.0367
_refine_ls_shift/su_max 0.001
_refine_ls_shift/su_mean 0.000
_refine_ls_structure_factor_coef Fsqd
_refine_ls_weighting_details 'w=1/[\s^2^(Fo^2^)+(0.0594P)^2^+0.1080P] where P=(Fo^2^+2Fc^2^)/3'
_refine_ls_weighting_scheme calc
_refine_ls_wR_factor_gt 0.1058
_refine_ls_wR_factor_ref 0.1096
_reflns_Friedel_coverage 0.000
_reflns_number_gt 1806
_reflns_number_total 2010
_reflns_threshold_expression 'I > 2\s(I)'
_cod_data_source_file jo9b01808_si_002.cif
_cod_data_source_block 2h
_cod_database_code 4034037
_shelx_shelxl_version_number 2016/6
_shelx_space_group_comment
;
The symmetry employed for this shelxl refinement is uniquely defined
by the following loop, which should always be used as a source of
symmetry information in preference to the above space-group names.
They are only intended as comments.
;

loop_
_space_group_symop_operation_xyz
'x, y, z'
'-x, -y, -z'

loop_
_atom_site_label
_atom_site_type_symbol
_atom_site_fract_x
_atom_site_fract_y
_atom_site_fract_z
_atom_site_U_iso_or_equiv
_atom_site_adp_type
_atom_site_occupancy
_atom_site_site_symmetry_order
_atom_site_calc_flag
_atom_site_refinement_flags_posn
_atom_site_refinement_flags_adp
Cl1 Cl 0.92394(13) 0.74910(7) 1.05369(4) 0.0846(2) Uani 1 1 d . .
F1 F -0.2438(2) 0.85773(11) 0.51849(8) 0.0647(3) Uani 1 1 d . .
O1 O 0.2705(3) 0.58807(11) 0.58296(10) 0.0583(3) Uani 1 1 d . .
O2 O 0.0586(3) 0.90087(12) 0.33347(11) 0.0718(4) Uani 1 1 d . .
N1 N 0.1713(3) 0.79486(12) 0.66150(10) 0.0447(3) Uani 1 1 d . .
H1A H 0.067642 0.871504 0.654181 0.054 Uiso 1 1 calc R U
C1 C 0.6293(4) 0.63859(18) 0.89199(14) 0.0586(4) Uani 1 1 d . .
H1 H 0.693438 0.550191 0.923544 0.070 Uiso 1 1 calc R U
C2 C 0.7111(4) 0.76093(19) 0.93535(13) 0.0550(4) Uani 1 1 d . .
C3 C 0.6251(4) 0.89192(19) 0.88822(15) 0.0613(4) Uani 1 1 d . .
H3 H 0.685869 0.974416 0.917135 0.074 Uiso 1 1 calc R U
C4 C 0.4477(4) 0.90093(16) 0.79763(14) 0.0544(4) Uani 1 1 d . .
H4 H 0.387612 0.989965 0.765920 0.065 Uiso 1 1 calc R U
C5 C 0.3580(3) 0.77889(15) 0.75324(12) 0.0423(3) Uani 1 1 d . .
C6 C 0.4511(4) 0.64708(16) 0.80114(13) 0.0539(4) Uani 1 1 d . .
H6 H 0.393580 0.564136 0.772057 0.065 Uiso 1 1 calc R U
C7 C 0.1415(3) 0.70162(14) 0.58518(12) 0.0417(3) Uani 1 1 d . .
C8 C -0.0721(3) 0.74405(15) 0.49277(13) 0.0465(3) Uani 1 1 d . .
H8 H -0.198639 0.662549 0.486142 0.056 Uiso 1 1 calc R U
C9 C 0.0818(3) 0.78233(15) 0.37906(12) 0.0455(3) Uani 1 1 d . .
C10 C 0.2450(4) 0.66744(18) 0.32621(14) 0.0609(4) Uani 1 1 d . .
H10A H 0.110638 0.604905 0.296485 0.091 Uiso 1 1 calc R U
H10B H 0.358651 0.614118 0.381600 0.091 Uiso 1 1 calc R U
H10C H 0.371165 0.709112 0.266436 0.091 Uiso 1 1 calc R U

loop_
_atom_site_aniso_label
_atom_site_aniso_U_11
_atom_site_aniso_U_22
_atom_site_aniso_U_33
_atom_site_aniso_U_23
_atom_site_aniso_U_13
_atom_site_aniso_U_12
Cl1 0.0870(4) 0.1093(5) 0.0590(3) -0.0068(3) -0.0257(2) 0.0004(3)
F1 0.0521(5) 0.0729(7) 0.0682(6) -0.0063(5) -0.0023(4) 0.0290(5)
O1 0.0749(8) 0.0417(6) 0.0608(7) -0.0118(5) -0.0217(5) 0.0187(5)
O2 0.0963(10) 0.0465(7) 0.0686(8) 0.0094(6) 0.0062(7) 0.0179(6)
N1 0.0485(6) 0.0372(6) 0.0482(7) -0.0040(5) -0.0023(5) 0.0113(5)
C1 0.0715(11) 0.0539(9) 0.0490(9) 0.0023(7) -0.0059(7) 0.0126(8)
C2 0.0524(8) 0.0706(10) 0.0419(8) -0.0044(7) -0.0015(6) 0.0013(7)
C3 0.0691(11) 0.0558(9) 0.0608(10) -0.0128(8) -0.0073(8) -0.0053(8)
C4 0.0640(9) 0.0409(8) 0.0583(9) -0.0042(6) -0.0053(7) 0.0027(7)
C5 0.0443(7) 0.0414(7) 0.0405(7) -0.0034(5) 0.0038(5) 0.0050(5)
C6 0.0693(10) 0.0415(8) 0.0513(9) -0.0049(6) -0.0084(7) 0.0072(7)
C7 0.0408(7) 0.0379(7) 0.0458(7) -0.0005(5) -0.0016(5) 0.0032(5)
C8 0.0407(7) 0.0429(7) 0.0558(8) -0.0026(6) -0.0064(6) 0.0070(5)
C9 0.0455(7) 0.0403(7) 0.0507(8) -0.0019(6) -0.0116(6) 0.0074(6)
C10 0.0720(11) 0.0568(9) 0.0543(9) -0.0081(7) -0.0076(8) 0.0201(8)

loop_
_atom_type_symbol
_atom_type_description
_atom_type_scat_dispersion_real
_atom_type_scat_dispersion_imag
_atom_type_scat_source
C C 0.0033 0.0016 'International Tables Vol C Tables 4.2.6.8 and 6.1.1.4'
H H 0.0000 0.0000 'International Tables Vol C Tables 4.2.6.8 and 6.1.1.4'
N N 0.0061 0.0033 'International Tables Vol C Tables 4.2.6.8 and 6.1.1.4'
O O 0.0106 0.0060 'International Tables Vol C Tables 4.2.6.8 and 6.1.1.4'
F F 0.0171 0.0103 'International Tables Vol C Tables 4.2.6.8 and 6.1.1.4'
Cl Cl 0.1484 0.1585 'International Tables Vol C Tables 4.2.6.8 and 6.1.1.4'

loop_
_geom_angle_atom_site_label_1
_geom_angle_atom_site_label_2
_geom_angle_atom_site_label_3
_geom_angle
C7 N1 C5 125.93(12)
C2 C1 C6 119.73(15)
C3 C2 C1 120.91(15)
C3 C2 Cl1 119.59(14)
C1 C2 Cl1 119.50(13)
C2 C3 C4 119.55(15)
C3 C4 C5 120.73(15)
C4 C5 C6 118.85(14)
C4 C5 N1 118.12(13)
C6 C5 N1 123.02(13)
C1 C6 C5 120.20(15)
O1 C7 N1 125.71(13)
O1 C7 C8 118.16(13)
N1 C7 C8 116.13(12)
F1 C8 C9 108.57(11)
F1 C8 C7 111.51(12)
C9 C8 C7 112.19(11)
O2 C9 C10 122.44(15)
O2 C9 C8 119.60(13)
C10 C9 C8 117.89(13)

loop_
_geom_bond_atom_site_label_1
_geom_bond_atom_site_label_2
_geom_bond_distance
Cl1 C2 1.7464(17)
F1 C8 1.3750(17)
O1 C7 1.2193(16)
O2 C9 1.1996(18)
N1 C7 1.3372(19)
N1 C5 1.4154(19)
C1 C2 1.370(2)
C1 C6 1.382(2)
C2 C3 1.367(2)
C3 C4 1.377(2)
C4 C5 1.385(2)
C5 C6 1.387(2)
C7 C8 1.5291(19)
C8 C9 1.522(2)
C9 C10 1.487(2)
